data_4072510
loop_
_publ_author_name
'Wang, Jianhui'
'Zheng, Chong'
'Canseco-Melchor, Graciela'
'Hilby, Daniel J.'
'Maguire, John A.'
'Hosmane, Narayan S.'

_publ_section_title
;
 Chemistry of C-Trimethylsilyl-Substituted Heterocarboranes. 33. Synthesis
 of Mixed-Ligand Metallacarboranes of Yttrium and Lanthanides Derived from
 Open \h5-Pentadiene and C2B4-Carborane:&#x00A0; A Synthetic and
 Structural Investigation
;
_journal_issue 3
_journal_name_full Organometallics
_journal_page_first 577
_journal_paper_doi 10.1021/om060751v
_journal_volume 26
_journal_year 2007
_chemical_formula_sum 'C15 H33 B4 Er Si2'
_chemical_formula_weight 480.09
_chemical_name_systematic
; 
 ? 
;
_space_group_IT_number 14
_symmetry_cell_setting monoclinic
_symmetry_space_group_name_Hall '-P 2yn'
_symmetry_space_group_name_H-M 'P 1 21/n 1'
_atom_sites_solution_hydrogens geom
_atom_sites_solution_primary direct
_atom_sites_solution_secondary difmap
_audit_creation_method SHELXL-97
_cell_angle_alpha 90.00
_cell_angle_beta 94.683(2)
_cell_angle_gamma 90.00
_cell_formula_units_Z 4
_cell_length_a 15.5736(17)
_cell_length_b 8.4389(9)
_cell_length_c 16.6439(18)
_cell_measurement_reflns_used 297
_cell_measurement_temperature 203(2)
_cell_measurement_theta_max 14
_cell_measurement_theta_min -14
_cell_volume 2180.1(4)
_computing_cell_refinement 'SMART and SAINT (Bruker, 1999)'
_computing_data_collection 'SMART (Bruker, 1999)'
_computing_data_reduction 'SAINT (Bruker, 1999)'
_computing_molecular_graphics 'SHELXTL (Sheldrick, 1997)'
_computing_publication_material 'SHELXTL (Sheldrick, 1997)'
_computing_structure_refinement 'SHELXTL (Sheldrick, 1997)'
_computing_structure_solution 'SIR97 (Altomare et al., 1999)'
_diffrn_ambient_temperature 203(2)
_diffrn_detector_area_resol_mean 0
_diffrn_measured_fraction_theta_full 1.000
_diffrn_measured_fraction_theta_max 1.000
_diffrn_measurement_device_type 'Siemens SMART CCD  PLATFORM'
_diffrn_measurement_method '\w scans'
_diffrn_radiation_monochromator graphite
_diffrn_radiation_source 'fine-focus sealed tube'
_diffrn_radiation_type MoK\a
_diffrn_radiation_wavelength 0.71073
_diffrn_reflns_av_R_equivalents 0.0386
_diffrn_reflns_av_sigmaI/netI 0.0302
_diffrn_reflns_limit_h_max 18
_diffrn_reflns_limit_h_min -18
_diffrn_reflns_limit_k_max 10
_diffrn_reflns_limit_k_min -10
_diffrn_reflns_limit_l_max 19
_diffrn_reflns_limit_l_min -19
_diffrn_reflns_number 15521
_diffrn_reflns_theta_full 25.00
_diffrn_reflns_theta_max 25.00
_diffrn_reflns_theta_min 1.72
_diffrn_standards_decay_% 0
_diffrn_standards_interval_count 0
_diffrn_standards_interval_time 0
_diffrn_standards_number 0
_exptl_absorpt_coefficient_mu 3.952
_exptl_absorpt_correction_T_max 1.000
_exptl_absorpt_correction_T_min 0.332483
_exptl_absorpt_correction_type multi-scan
_exptl_absorpt_process_details 'SADABS (Sheldrick, 2000)'
_exptl_crystal_colour yellow
_exptl_crystal_density_diffrn 1.463
_exptl_crystal_density_method 'not measured'
_exptl_crystal_description needle
_exptl_crystal_F_000 956
_exptl_crystal_size_max 0.52
_exptl_crystal_size_mid 0.10
_exptl_crystal_size_min 0.08
_refine_diff_density_max 1.563
_refine_diff_density_min -1.519
_refine_diff_density_rms 0.120
_refine_ls_extinction_coef 0.00000(16)
_refine_ls_extinction_expression Fc^*^=kFc[1+0.001xFc^2^\l^3^/sin(2\q)]^-1/4^
_refine_ls_extinction_method SHELXL
_refine_ls_goodness_of_fit_ref 1.161
_refine_ls_hydrogen_treatment constr
_refine_ls_matrix_type full
_refine_ls_number_parameters 233
_refine_ls_number_reflns 3828
_refine_ls_number_restraints 0
_refine_ls_restrained_S_all 1.161
_refine_ls_R_factor_all 0.0393
_refine_ls_R_factor_gt 0.0362
_refine_ls_shift/su_max 0.244
_refine_ls_shift/su_mean 0.001
_refine_ls_structure_factor_coef Fsqd
_refine_ls_weighting_details 'calc w=1/[\s^2^(Fo^2^)+(0.0446P)^2^+4.9989P] where P=(Fo^2^+2Fc^2^)/3'
_refine_ls_weighting_scheme calc
_refine_ls_wR_factor_gt 0.0889
_refine_ls_wR_factor_ref 0.0908
_reflns_number_gt 3559
_reflns_number_total 3828
_reflns_threshold_expression >2sigma(I)
_cod_data_source_file om060751vsi20061109_052458.cif
_cod_data_source_block compd_13_hos285
_cod_original_sg_symbol_H-M 'P 21/n'
_cod_database_code 4072510

loop_
_symmetry_equiv_pos_as_xyz
'x, y, z'
'-x+1/2, y+1/2, -z+1/2'
'-x, -y, -z'
'x-1/2, -y-1/2, z-1/2'

loop_
_atom_site_label
_atom_site_type_symbol
_atom_site_fract_x
_atom_site_fract_y
_atom_site_fract_z
_atom_site_U_iso_or_equiv
_atom_site_adp_type
_atom_site_occupancy
_atom_site_symmetry_multiplicity
_atom_site_calc_flag
_atom_site_refinement_flags
Er Er 0.568532(13) 0.04516(2) 0.911765(12) 0.02799(11) Uani 1 1 d .
Si1 Si 0.17899(9) 0.11866(19) 1.05139(9) 0.0403(4) Uani 1 1 d .
Si2 Si 0.25906(9) -0.21075(18) 0.90911(9) 0.0383(3) Uani 1 1 d .
C1 C 0.2903(3) 0.0834(6) 1.0195(3) 0.0313(10) Uani 1 1 d .
C2 C 0.3192(3) -0.0429(5) 0.9637(3) 0.0277(10) Uani 1 1 d .
B3 B 0.4063(4) 0.0028(7) 0.9304(3) 0.0290(11) Uani 1 1 d .
H3 H 0.4126 -0.0783 0.8787 0.07(2) Uiso 1 1 calc R
B4 B 0.4352(4) 0.1752(7) 0.9716(3) 0.0318(12) Uani 1 1 d .
H4 H 0.4726 0.2862 0.9668 0.10(3) Uiso 1 1 calc R
B5 B 0.3597(4) 0.2186(7) 1.0311(4) 0.0343(12) Uani 1 1 d .
H5 H 0.3553 0.3304 1.0657 0.045(16) Uiso 1 1 calc R
B6 B 0.3249(4) 0.1510(7) 0.9318(4) 0.0328(12) Uani 1 1 d .
H6 H 0.2894 0.2147 0.8810 0.07(2) Uiso 1 1 calc R
C11 C 0.6192(4) -0.0770(7) 0.7783(3) 0.0436(13) Uani 1 1 d .
H11A H 0.6730 -0.0343 0.7606 0.19(6) Uiso 1 1 calc R
H11B H 0.6159 -0.1927 0.7741 0.053(18) Uiso 1 1 calc R
C12 C 0.5454(4) 0.0041(7) 0.7519(3) 0.0371(12) Uani 1 1 d .
C120 C 0.4733(5) -0.0895(9) 0.7072(4) 0.0583(17) Uani 1 1 d .
H12A H 0.4252 -0.0195 0.6923 0.18(6) Uiso 1 1 calc R
H12B H 0.4547 -0.1733 0.7417 0.17(5) Uiso 1 1 calc R
H12C H 0.4939 -0.1355 0.6589 0.22(7) Uiso 1 1 calc R
C13 C 0.5252(3) 0.1642(6) 0.7688(3) 0.0367(12) Uani 1 1 d .
H13 H 0.4691 0.1949 0.7502 0.032(13) Uiso 1 1 calc R
C14 C 0.5747(3) 0.2857(6) 0.8087(3) 0.0345(11) Uani 1 1 d .
C140 C 0.5282(5) 0.4438(7) 0.8146(4) 0.0497(16) Uani 1 1 d .
H14A H 0.4723 0.4380 0.7845 0.34(13) Uiso 1 1 calc R
H14B H 0.5621 0.5271 0.7923 0.17(6) Uiso 1 1 calc R
H14C H 0.5207 0.4670 0.8707 0.27(9) Uiso 1 1 calc R
C15 C 0.6557(4) 0.2719(7) 0.8483(3) 0.0422(13) Uani 1 1 d .
H15A H 0.6737 0.3595 0.8845 0.051(17) Uiso 1 1 calc R
H15B H 0.7015 0.2374 0.8152 0.12(4) Uiso 1 1 calc R
C101 C 0.1432(4) -0.0317(8) 1.1248(4) 0.0485(15) Uani 1 1 d .
H10A H 0.1849 -0.0368 1.1712 0.11(4) Uiso 1 1 calc R
H10B H 0.1386 -0.1348 1.0990 0.13(4) Uiso 1 1 calc R
H10C H 0.0875 -0.0013 1.1420 0.09(3) Uiso 1 1 calc R
C102 C 0.1004(4) 0.1306(11) 0.9614(4) 0.068(2) Uani 1 1 d .
H10D H 0.0431 0.1475 0.9785 0.12(3) Uiso 1 1 calc R
H10E H 0.1015 0.0324 0.9312 0.13(4) Uiso 1 1 calc R
H10F H 0.1157 0.2181 0.9275 0.060(19) Uiso 1 1 calc R
C103 C 0.1766(5) 0.3128(9) 1.1040(5) 0.070(2) Uani 1 1 d .
H10G H 0.2171 0.3110 1.1515 0.06(2) Uiso 1 1 calc R
H10H H 0.1190 0.3323 1.1200 0.08(2) Uiso 1 1 calc R
H10I H 0.1924 0.3963 1.0680 0.10(3) Uiso 1 1 calc R
C201 C 0.1671(4) -0.2948(9) 0.9598(4) 0.0619(18) Uani 1 1 d .
H20A H 0.1868 -0.3274 1.0141 0.09(3) Uiso 1 1 calc R
H20B H 0.1440 -0.3858 0.9296 0.09(3) Uiso 1 1 calc R
H20C H 0.1224 -0.2151 0.9621 0.07(2) Uiso 1 1 calc R
C202 C 0.3376(5) -0.3744(8) 0.9016(5) 0.0623(18) Uani 1 1 d .
H20D H 0.3591 -0.4078 0.9553 0.09(3) Uiso 1 1 calc R
H20E H 0.3853 -0.3379 0.8724 0.11(3) Uiso 1 1 calc R
H20F H 0.3095 -0.4630 0.8731 0.07(2) Uiso 1 1 calc R
C203 C 0.2193(5) -0.1429(10) 0.8060(4) 0.0616(18) Uani 1 1 d .
H20G H 0.2667 -0.0977 0.7794 0.08(2) Uiso 1 1 calc R
H20H H 0.1749 -0.0634 0.8100 0.08(3) Uiso 1 1 calc R
H20I H 0.1956 -0.2324 0.7750 0.12(3) Uiso 1 1 calc R

loop_
_atom_site_aniso_label
_atom_site_aniso_U_11
_atom_site_aniso_U_22
_atom_site_aniso_U_33
_atom_site_aniso_U_23
_atom_site_aniso_U_13
_atom_site_aniso_U_12
Er 0.02737(16) 0.03250(16) 0.02456(16) 0.00132(8) 0.00487(9) -0.00160(8)
Si1 0.0327(8) 0.0471(9) 0.0428(8) 0.0072(7) 0.0135(6) 0.0073(7)
Si2 0.0350(8) 0.0416(8) 0.0381(8) -0.0043(6) 0.0011(6) -0.0095(6)
C1 0.030(3) 0.034(2) 0.030(3) 0.003(2) 0.006(2) 0.003(2)
C2 0.025(2) 0.033(3) 0.026(2) 0.0006(19) 0.0044(19) 0.0005(19)
B3 0.028(3) 0.034(3) 0.025(3) -0.001(2) 0.002(2) 0.000(2)
B4 0.029(3) 0.034(3) 0.032(3) 0.002(2) 0.000(2) -0.003(2)
B5 0.040(3) 0.031(3) 0.034(3) 0.001(2) 0.012(2) -0.002(2)
B6 0.032(3) 0.031(3) 0.035(3) 0.003(2) 0.003(2) -0.006(2)
C11 0.059(4) 0.041(3) 0.032(3) -0.001(2) 0.007(3) 0.005(3)
C12 0.044(3) 0.047(3) 0.021(3) 0.002(2) 0.006(2) -0.004(3)
C120 0.074(5) 0.054(4) 0.044(4) -0.006(3) -0.011(3) -0.009(4)
C13 0.033(3) 0.045(3) 0.032(3) 0.005(2) 0.003(2) 0.002(2)
C14 0.038(3) 0.034(3) 0.033(3) 0.006(2) 0.012(2) 0.002(2)
C140 0.066(4) 0.037(3) 0.048(4) 0.005(3) 0.011(3) 0.010(3)
C15 0.040(3) 0.045(3) 0.043(3) 0.005(3) 0.013(2) -0.007(2)
C101 0.037(3) 0.063(4) 0.047(4) 0.011(3) 0.016(3) -0.001(3)
C102 0.036(3) 0.105(6) 0.063(4) 0.028(5) 0.003(3) 0.016(4)
C103 0.075(5) 0.058(4) 0.085(6) -0.008(4) 0.045(5) 0.010(4)
C201 0.054(4) 0.067(4) 0.065(5) -0.002(4) 0.006(3) -0.024(4)
C202 0.068(4) 0.037(3) 0.081(5) -0.018(3) 0.003(4) -0.004(3)
C203 0.055(4) 0.087(5) 0.041(4) -0.006(4) -0.006(3) -0.015(4)

loop_
_atom_type_symbol
_atom_type_description
_atom_type_scat_dispersion_real
_atom_type_scat_dispersion_imag
_atom_type_scat_source
C C 0.0033 0.0016 'International Tables Vol C Tables 4.2.6.8 and 6.1.1.4'
B B 0.0013 0.0007 'International Tables Vol C Tables 4.2.6.8 and 6.1.1.4'
Si Si 0.0817 0.0704 'International Tables Vol C Tables 4.2.6.8 and 6.1.1.4'
Er Er -0.2586 4.9576 'International Tables Vol C Tables 4.2.6.8 and 6.1.1.4'
H H 0.0000 0.0000 'International Tables Vol C Tables 4.2.6.8 and 6.1.1.4'

loop_
_geom_angle_atom_site_label_1
_geom_angle_atom_site_label_2
_geom_angle_atom_site_label_3
_geom_angle
_geom_angle_site_symmetry_1
_geom_angle_site_symmetry_3
B3 Er C2 120.11(16) . 3_657
B3 Er B4 37.02(18) . .
C2 Er B4 101.68(16) 3_657 .
B3 Er C15 133.69(18) . .
C2 Er C15 89.41(16) 3_657 .
B4 Er C15 107.53(18) . .
B3 Er C13 88.86(17) . .
C2 Er C13 146.43(16) 3_657 .
B4 Er C13 91.80(17) . .
C15 Er C13 57.11(17) . .
B3 Er C11 114.17(19) . .
C2 Er C11 116.24(17) 3_657 .
B4 Er C11 142.07(18) . .
C15 Er C11 75.19(19) . .
C13 Er C11 57.02(17) . .
B3 Er C1 132.78(17) . 3_657
C2 Er C1 33.49(15) 3_657 3_657
B4 Er C1 131.99(17) . 3_657
C15 Er C1 91.96(17) . 3_657
C13 Er C1 134.25(16) . 3_657
C11 Er C1 84.70(17) . 3_657
B3 Er B5 103.27(18) . 3_657
C2 Er B5 57.86(16) 3_657 3_657
B4 Er B5 122.94(17) . 3_657
C15 Er B5 122.98(18) . 3_657
C13 Er B5 136.25(17) . 3_657
C11 Er B5 79.96(18) . 3_657
C1 Er B5 34.77(17) 3_657 3_657
B3 Er B3 85.85(18) . 3_657
C2 Er B3 34.40(16) 3_657 3_657
B4 Er B3 75.23(17) . 3_657
C15 Er B3 118.09(18) . 3_657
C13 Er B3 164.42(18) . 3_657
C11 Er B3 138.25(18) . 3_657
C1 Er B3 57.02(16) 3_657 3_657
B5 Er B3 59.32(18) 3_657 3_657
B3 Er C14 105.58(17) . .
C2 Er C14 117.47(16) 3_657 .
B4 Er C14 89.85(17) . .
C15 Er C14 30.26(16) . .
C13 Er C14 31.05(16) . .
C11 Er C14 74.07(17) . .
C1 Er C14 121.44(16) 3_657 .
B5 Er C14 147.10(16) 3_657 .
B3 Er C14 137.98(18) 3_657 .
B3 Er C12 92.71(17) . .
C2 Er C12 144.91(16) 3_657 .
B4 Er C12 112.69(18) . .
C15 Er C12 74.11(18) . .
C13 Er C12 31.09(17) . .
C11 Er C12 30.10(18) . .
C1 Er C12 114.77(17) 3_657 .
B5 Er C12 105.54(18) 3_657 .
B3 Er C12 163.8(2) 3_657 .
C14 Er C12 57.87(17) . .
B3 Er B4 74.97(17) . 3_657
C2 Er B4 58.19(16) 3_657 3_657
B4 Er B4 87.18(18) . 3_657
C15 Er B4 146.93(17) . 3_657
C13 Er B4 154.25(17) . 3_657
C11 Er B4 111.34(18) . 3_657
C1 Er B4 57.82(16) 3_657 3_657
B5 Er B4 35.83(17) 3_657 3_657
B3 Er B4 36.05(17) 3_657 3_657
C14 Er B4 173.98(17) . 3_657
C12 Er B4 128.14(18) . 3_657
C102 Si1 C103 107.1(4) . .
C102 Si1 C101 110.5(3) . .
C103 Si1 C101 105.7(3) . .
C102 Si1 C1 110.1(3) . .
C103 Si1 C1 109.1(3) . .
C101 Si1 C1 114.0(3) . .
C202 Si2 C201 106.4(4) . .
C202 Si2 C203 109.7(4) . .
C201 Si2 C203 108.9(3) . .
C202 Si2 C2 106.7(3) . .
C201 Si2 C2 116.0(3) . .
C203 Si2 C2 109.0(3) . .
C2 C1 B5 110.6(4) . .
C2 C1 B6 64.9(3) . .
B5 C1 B6 66.3(3) . .
C2 C1 Si1 128.0(4) . .
B5 C1 Si1 119.4(4) . .
B6 C1 Si1 123.7(3) . .
C2 C1 Er 72.3(3) . 3_657
B5 C1 Er 72.8(3) . 3_657
B6 C1 Er 101.6(3) . 3_657
Si1 C1 Er 134.5(2) . 3_657
C1 C2 B3 110.9(4) . .
C1 C2 B6 62.9(3) . .
B3 C2 B6 65.6(3) . .
C1 C2 Si2 131.8(4) . .
B3 C2 Si2 115.3(4) . .
B6 C2 Si2 126.9(3) . .
C1 C2 Er 74.2(3) . 3_657
B3 C2 Er 74.7(3) . 3_657
B6 C2 Er 101.7(3) . 3_657
Si2 C2 Er 130.7(2) . 3_657
C2 B3 B4 106.6(4) . .
C2 B3 B6 61.8(3) . .
B4 B3 B6 63.1(3) . .
C2 B3 Er 164.3(4) . .
B4 B3 Er 72.2(3) . .
B6 B3 Er 127.3(3) . .
C2 B3 Er 70.9(3) . 3_657
B4 B3 Er 73.2(3) . 3_657
B6 B3 Er 98.1(3) . 3_657
Er B3 Er 94.15(18) . 3_657
B5 B4 B3 105.2(4) . .
B5 B4 B6 62.5(3) . .
B3 B4 B6 61.9(3) . .
B5 B4 Er 162.6(4) . .
B3 B4 Er 70.8(3) . .
B6 B4 Er 125.1(3) . .
B5 B4 Er 70.1(3) . 3_657
B3 B4 Er 70.8(3) . 3_657
B6 B4 Er 96.4(3) . 3_657
Er B4 Er 92.82(18) . 3_657
C1 B5 B4 106.5(4) . .
C1 B5 B6 60.2(3) . .
B4 B5 B6 63.2(3) . .
C1 B5 Er 72.4(3) . 3_657
B4 B5 Er 74.0(3) . 3_657
B6 B5 Er 98.7(3) . 3_657
C1 B6 C2 52.3(3) . .
C1 B6 B3 93.0(4) . .
C2 B6 B3 52.6(3) . .
C1 B6 B5 53.5(3) . .
C2 B6 B5 92.2(4) . .
B3 B6 B5 94.2(4) . .
C1 B6 B4 94.7(4) . .
C2 B6 B4 93.8(4) . .
B3 B6 B4 55.0(3) . .
B5 B6 B4 54.3(3) . .
C12 C11 Er 76.9(3) . .
C11 C12 C13 126.9(5) . .
C11 C12 C120 117.5(6) . .
C13 C12 C120 115.2(5) . .
C11 C12 Er 73.0(3) . .
C13 C12 Er 72.2(3) . .
C120 C12 Er 126.1(4) . .
C14 C13 C12 131.4(5) . .
C14 C13 Er 76.2(3) . .
C12 C13 Er 76.7(3) . .
C15 C14 C13 127.2(5) . .
C15 C14 C140 117.6(5) . .
C13 C14 C140 114.9(5) . .
C15 C14 Er 73.0(3) . .
C13 C14 Er 72.7(3) . .
C140 C14 Er 125.6(4) . .
C14 C15 Er 76.7(3) . .

loop_
_geom_bond_atom_site_label_1
_geom_bond_atom_site_label_2
_geom_bond_distance
_geom_bond_site_symmetry_2
Er B3 2.596(6) .
Er C2 2.601(5) 3_657
Er B4 2.617(6) .
Er C15 2.619(5) .
Er C13 2.619(5) .
Er C11 2.628(6) .
Er C1 2.628(5) 3_657
Er B5 2.633(6) 3_657
Er B3 2.656(6) 3_657
Er C14 2.664(5) .
Er C12 2.678(5) .
Er B4 2.692(6) 3_657
Si1 C102 1.858(7) .
Si1 C103 1.860(7) .
Si1 C101 1.877(6) .
Si1 C1 1.878(5) .
Si2 C202 1.856(7) .
Si2 C201 1.862(7) .
Si2 C203 1.866(7) .
Si2 C2 1.889(5) .
C1 C2 1.507(7) .
C1 B5 1.572(8) .
C1 B6 1.695(7) .
C1 Er 2.628(5) 3_657
C2 B3 1.555(7) .
C2 B6 1.725(7) .
C2 Er 2.601(5) 3_657
B3 B4 1.655(8) .
B3 B6 1.782(8) .
B3 Er 2.656(6) 3_657
B4 B5 1.639(8) .
B4 B6 1.801(8) .
B4 Er 2.692(6) 3_657
B5 B6 1.790(8) .
B5 Er 2.633(6) 3_657
C11 C12 1.379(8) .
C12 C13 1.421(8) .
C12 C120 1.517(9) .
C13 C14 1.415(8) .
C14 C15 1.380(8) .
C14 C140 1.526(8) .
